data_1100613
loop_
_publ_author_name
'Anfang, S.'
'Seybert, G.'
'Harms, K.'
'Geiseler, G.'
'Massa, W.'
'Dehnicke, K.'

_publ_section_title
;
 Reaktionen von LiNPPh~3~ mit den Cyclooctatetraenid-Komplexen
 [Ln(C~8~H~8~)Cl(THF)~2~]~2~ von Cer und Samarium. Die Kristallstrukturen
 von [LiNPPh~3~]~6~, [Ln(C~8~H~8~)Li~3~Cl~2~(NPPh~3~)~2~(THF)~3~]
 (Ln = Ce, Sm) und [Li(THF)~4~][Sm(C~8~H~8~)~2~]
;
_journal_coden_ASTM ZAACAB
_journal_issue 7
_journal_name_full
;
 Zeitschrift fuer Anorganische und Allgemeine Chemie
;
_journal_page_first 1187
_journal_page_last 1192
_journal_paper_doi 10.1002/(sici)1521-3749(199807)624:7<1187::aid-zaac1187>3.0.co;2-1
_journal_volume 624
_journal_year 1998
_chemical_formula_sum 'C40 H64 Li O6 Sm'
_space_group_IT_number 15
_symmetry_cell_setting monoclinic
_symmetry_space_group_name_Hall '-C 2yc'
_symmetry_space_group_name_H-M 'C 1 2/c 1'
_cell_angle_alpha 90
_cell_angle_beta 106.869(7)
_cell_angle_gamma 90
_cell_formula_units_Z 4
_cell_length_a 17.7767(12)
_cell_length_b 13.1856(11)
_cell_length_c 18.0575(13)
_cod_original_sg_symbol_H-M 'C 2/c'
_cod_original_formula_sum 'C40 H64 Li1 O6 Sm1'
_cod_database_code 1100613

loop_
_symmetry_equiv_pos_site_id
_symmetry_equiv_pos_as_xyz
1 x,y,z
2 1/2+x,1/2+y,z
3 x,-y,1/2+z
4 1/2+x,1/2-y,1/2+z
5 -x,-y,-z
6 -1/2-x,-1/2-y,-z
7 -x,y,-1/2-z
8 -1/2-x,-1/2+y,-1/2-z

loop_
_atom_site_label
_atom_site_type_symbol
_atom_site_fract_x
_atom_site_fract_y
_atom_site_fract_z
Sm1 Sm -0.25000 0.75000 0.00000
C1 C -0.2655(5) 0.9492(4) -0.0314(5)
H1 H -0.30030 0.99900 -0.02220
O1 O 0.0561(2) 0.9821(3) 0.1967(2)
Li1 Li 0.00000 1.0649(8) 0.25000
C2 C -0.2951(4) 0.9022(5) -0.1027(4)
H2 H -0.34480 0.92870 -0.13120
O2 O 0.0728(3) 1.1528(3) 0.3231(2)
C3 C -0.2695(4) 0.8252(5) -0.1426(3)
H3 H -0.30650 0.81110 -0.19120
C4 C -0.2034(4) 0.7643(4) -0.1288(3)
H4 H -0.20590 0.71800 -0.16970
C5 C -0.1349(4) 0.7558(4) -0.0690(4)
H5 H -0.10060 0.70570 -0.07880
C6 C -0.1035(4) 0.8034(6) 0.0030(4)
H6 H -0.05340 0.77750 0.03070
C7 C -0.1295(5) 0.8808(7) 0.0434(3)
H7 H -0.09230 0.89600 0.09160
C8 C -0.1975(7) 0.9409(5) 0.0291(4)
H8 H -0.19640 0.98590 0.07050
C9 C 0.0711(4) 0.9999(4) 0.1235(3)
H9 H 0.09740 1.06620 0.12380
H10 H 0.02130 0.99970 0.08080
C10 C 0.1228(5) 0.9163(5) 0.1136(4)
H11 H 0.09150 0.86040 0.08300
H12 H 0.16090 0.94060 0.08700
C11 C 0.1612(7) 0.8844(10) 0.1879(5)
H13 H 0.20830 0.92650 0.21120
H14 H 0.17740 0.81250 0.18830
C12 C 0.0998(7) 0.8980(9) 0.2308(4)
H15 H 0.06600 0.83720 0.22490
H16 H 0.12530 0.91010 0.28660
C13 C 0.1337(8) 1.1992(12) 0.3078(6)
H17 H 0.11550 1.23610 0.25810
H18 H 0.17320 1.14830 0.30350
C14 C 0.1682(10) 1.2687(11) 0.3691(9)
H19 H 0.22500 1.25400 0.39070
H20 H 0.16240 1.33900 0.34890
C15 C 0.1329(8) 1.2594(10) 0.4235(7)
H21 H 0.10910 1.32490 0.43120
H22 H 0.17150 1.23970 0.47290
C16 C 0.0735(5) 1.1838(7) 0.4004(4)
H23 H 0.02170 1.21180 0.40010
H24 H 0.08570 1.12540 0.43640
O3 O 0.1427(10) 0.5679(19) 0.1299(14)
C17 C 0.0768(12) 0.5989(19) 0.0958(15)
H25 H 0.06130 0.57060 0.04270
H26 H 0.07920 0.67360 0.09110
C18 C 0.0218(10) 0.576(2) 0.1288(18)
H27 H 0.01910 0.63110 0.16550
H28 H -0.02970 0.57350 0.08860
C19 C 0.0324(11) 0.5014(15) 0.1611(11)
H29 H 0.00600 0.44530 0.12700
H30 H 0.01260 0.50380 0.20690
C20 C 0.1032(14) 0.4905(13) 0.1804(7)
H31 H 0.11620 0.41940 0.17140
H32 H 0.12500 0.50520 0.23630
C1E* C -0.2345(5) 0.5508(4) 0.0314(5)
H1E* H -0.19970 0.50100 0.02220
C2E* C -0.2049(4) 0.5978(5) 0.1027(4)
C3E* C -0.2305(4) 0.6748(5) 0.1426(3)
H2E* H -0.15520 0.57130 0.13120
H3E* H -0.19350 0.68890 0.19120
C4E* C -0.2966(4) 0.7357(4) 0.1288(3)
C5E* C -0.3651(4) 0.7442(4) 0.0690(4)
H4E* H -0.29410 0.78200 0.16970
H5E* H -0.39940 0.79430 0.07880
C6E* C -0.3965(4) 0.6966(6) -0.0030(4)
C7E* C -0.3705(5) 0.6192(7) -0.0434(3)
H6E* H -0.44660 0.72250 -0.03070
H7E* H -0.40770 0.60400 -0.09160
C8E* C -0.3025(7) 0.5591(5) -0.0291(4)
H8E* H -0.30360 0.51410 -0.07050
O1F* O -0.0561(2) 0.9821(3) 0.3033(2)
C9F* C -0.0711(4) 0.9999(4) 0.3765(3)
H9F* H -0.09740 1.06620 0.37620
H10F* H -0.02130 0.99970 0.41920
C10F* C -0.1228(5) 0.9163(5) 0.3864(4)
H11F* H -0.09150 0.86040 0.41700
H12F* H -0.16090 0.94060 0.41300
C11F* C -0.1612(7) 0.8844(10) 0.3121(5)
H13F* H -0.20830 0.92650 0.28880
H14F* H -0.17740 0.81250 0.31170
C12F* C -0.0998(7) 0.8980(9) 0.2692(4)
H15F* H -0.06600 0.83720 0.27510
H16F* H -0.12530 0.91010 0.21340
O2F* O -0.0728(3) 1.1528(3) 0.1769(2)
C13F* C -0.1337(8) 1.1992(12) 0.1922(6)
H17F* H -0.11550 1.23610 0.24190
H18F* H -0.17320 1.14830 0.19650
C14F* C -0.1682(10) 1.2687(11) 0.1309(9)
H19F* H -0.22500 1.25400 0.10930
H20F* H -0.16240 1.33900 0.15110
C15F* C -0.1329(8) 1.2594(10) 0.0765(7)
H21F* H -0.10910 1.32490 0.06880
H22F* H -0.17150 1.23970 0.02710
C16F* C -0.0735(5) 1.1838(7) 0.0996(4)
H23F* H -0.02170 1.21180 0.09990
H24F* H -0.08570 1.12540 0.06360

loop_
_atom_type_symbol
_atom_type_radius_bond
C 0.68
H 0.23
Li 0.98
O 0.68
Sm 1.80
